data_7241125
loop_
_publ_author_name
'Qiu, Sheng-En'
'Yang, Shi-Yao'

_publ_section_title
;
 Reversible photo/thermal solid-state transformation of a coordination
 polymer
;
_journal_name_full CrystEngComm
_journal_paper_doi 10.1039/D0CE00905A
_journal_year 2020
_chemical_formula_moiety 'C28 H20 N2 O6 Zn'
_chemical_formula_sum 'C28 H20 N2 O6 Zn'
_chemical_formula_weight 545.83
_space_group_crystal_system triclinic
_space_group_IT_number 2
_space_group_name_Hall '-P 1'
_space_group_name_H-M_alt 'P -1'
_atom_sites_solution_hydrogens geom
_audit_creation_method SHELXL-2014/7
_audit_update_record
;
2020-08-01 deposited with the CCDC.	2020-08-17 downloaded from the CCDC.
;
_cell_angle_alpha 88.252(1)
_cell_angle_beta 66.161(1)
_cell_angle_gamma 85.721(1)
_cell_formula_units_Z 2
_cell_length_a 9.6125(1)
_cell_length_b 11.4482(1)
_cell_length_c 12.0634(2)
_cell_measurement_reflns_used 7171
_cell_measurement_temperature 100(2)
_cell_measurement_theta_max 73.8610
_cell_measurement_theta_min 3.8140
_cell_volume 1210.88(3)
_computing_structure_refinement 'SHELXL-2014/7 (Sheldrick, 2014)'
_diffrn_ambient_environment N~2~
_diffrn_ambient_temperature 100.00(10)
_diffrn_detector 'CCD plate'
_diffrn_detector_area_resol_mean 10.0000
_diffrn_detector_type HyPix
_diffrn_measured_fraction_theta_full 0.971
_diffrn_measured_fraction_theta_max 0.817
_diffrn_measurement_device 'four-circle diffractometer'
_diffrn_measurement_device_type 'XtaLAB Synergy, Dualflex, HyPix'
_diffrn_radiation_monochromator mirror
_diffrn_radiation_probe x-ray
_diffrn_radiation_type 'Cu K\a'
_diffrn_radiation_wavelength 1.54184
_diffrn_reflns_av_R_equivalents 0.0999
_diffrn_reflns_av_unetI/netI 0.0399
_diffrn_reflns_Laue_measured_fraction_full 0.971
_diffrn_reflns_Laue_measured_fraction_max 0.817
_diffrn_reflns_limit_h_max 11
_diffrn_reflns_limit_h_min -11
_diffrn_reflns_limit_k_max 13
_diffrn_reflns_limit_k_min -13
_diffrn_reflns_limit_l_max 15
_diffrn_reflns_limit_l_min -15
_diffrn_reflns_number 23963
_diffrn_reflns_point_group_measured_fraction_full 0.971
_diffrn_reflns_point_group_measured_fraction_max 0.817
_diffrn_reflns_theta_full 67.700
_diffrn_reflns_theta_max 88.963
_diffrn_reflns_theta_min 3.872
_diffrn_source 'micro-focus sealed X-ray tube'
_diffrn_source_type 'PhotonJet (Cu) X-ray Source'
_exptl_absorpt_coefficient_mu 1.815
_exptl_absorpt_correction_T_max 1.00000
_exptl_absorpt_correction_T_min 0.74547
_exptl_absorpt_correction_type multi-scan
_exptl_absorpt_process_details
;
CrysAlisPro 1.171.40.53 (Rigaku Oxford Diffraction, 2019)
Empirical absorption correction using spherical harmonics,
 implemented in SCALE3 ABSPACK scaling algorithm.
;
_exptl_crystal_colour pale-yellow
_exptl_crystal_density_diffrn 1.497
_exptl_crystal_density_meas ?
_exptl_crystal_density_method 'not measured'
_exptl_crystal_description block
_exptl_crystal_F_000 560
_exptl_crystal_size_max 0.180
_exptl_crystal_size_mid 0.170
_exptl_crystal_size_min 0.140
_refine_diff_density_max 2.305
_refine_diff_density_min -1.302
_refine_diff_density_rms 0.173
_refine_ls_extinction_method none
_refine_ls_goodness_of_fit_ref 2.114
_refine_ls_hydrogen_treatment constr
_refine_ls_matrix_type full
_refine_ls_number_parameters 522
_refine_ls_number_reflns 4524
_refine_ls_number_restraints 1118
_refine_ls_restrained_S_all 1.932
_refine_ls_R_factor_all 0.1516
_refine_ls_R_factor_gt 0.1436
_refine_ls_shift/su_max 0.000
_refine_ls_shift/su_mean 0.000
_refine_ls_structure_factor_coef Fsqd
_refine_ls_weighting_details 'w=1/[\s^2^(Fo^2^)+(0.2000P)^2^] where P=(Fo^2^+2Fc^2^)/3'
_refine_ls_weighting_scheme calc
_refine_ls_wR_factor_gt 0.4317
_refine_ls_wR_factor_ref 0.4456
_reflns_Friedel_coverage 0.000
_reflns_number_gt 3985
_reflns_number_total 4524
_reflns_threshold_expression 'I > 2\s(I)'
_cod_data_source_file d0ce00905a1.cif
_cod_data_source_block 8h
_cod_depositor_comments
;
The following automatic conversions were performed:

data item '_exptl_crystal_density_meas' value 'not measured' was
changed to '?' -- the value is perceived as not measured.

Automatic conversion script
Id: cif_fix_values 7556 2019-12-06 15:28:31Z antanas 
;
_cod_database_code 7241125
_shelx_shelxl_version_number 2014/7
_shelx_space_group_comment
;
The symmetry employed for this shelxl refinement is uniquely defined
by the following loop, which should always be used as a source of
symmetry information in preference to the above space-group names.
They are only intended as comments.
;
_shelx_estimated_absorpt_t_min 0.736
_shelx_estimated_absorpt_t_max 0.785
_oxdiff_exptl_absorpt_empirical_full_min 0.504
_oxdiff_exptl_absorpt_empirical_full_max 2.917
_oxdiff_exptl_absorpt_empirical_details
;
Empirical correction (ABSPACK) includes:
- Absorption correction using spherical harmonics
- Frame scaling
;

loop_
_space_group_symop_operation_xyz
'x, y, z'
'-x, -y, -z'

loop_
_atom_site_label
_atom_site_type_symbol
_atom_site_fract_x
_atom_site_fract_y
_atom_site_fract_z
_atom_site_U_iso_or_equiv
_atom_site_adp_type
_atom_site_occupancy
_atom_site_site_symmetry_order
_atom_site_calc_flag
_atom_site_refinement_flags_posn
_atom_site_refinement_flags_adp
_atom_site_refinement_flags_occupancy
_atom_site_disorder_assembly
_atom_site_disorder_group
Zn1 Zn 0.6020(4) 0.6000(3) 0.7324(4) 0.0424(7) Uani 0.685(8) 1 d . U P A 1
Zn1' Zn 0.6171(11) 0.6245(9) 0.7433(8) 0.075(3) Uani 0.315(8) 1 d . U P A 2
O1 O 0.4089(6) 0.5782(5) 0.8745(5) 0.0578(13) Uani 1 1 d . U . . .
O2 O 0.3612(7) 0.5172(6) 0.7263(5) 0.0672(16) Uani 1 1 d . U . . .
O3 O 0.1025(7) 0.4299(6) 0.7633(6) 0.0675(16) Uani 1 1 d . U . . .
H3A H 0.1922 0.4486 0.7239 0.101 Uiso 1 1 calc R U . . .
C1 C 0.3185(9) 0.5387(7) 0.8345(8) 0.0570(17) Uani 1 1 d . U . . .
C2 C 0.1521(8) 0.5204(7) 0.9205(8) 0.0554(17) Uani 1 1 d . U . . .
C3 C 0.0548(9) 0.4643(7) 0.8806(8) 0.0549(17) Uani 1 1 d . U . . .
C4 C 0.0991(9) 0.5539(8) 1.0378(8) 0.0589(18) Uani 1 1 d . U . . .
H4A H 0.1644 0.5898 1.0663 0.071 Uiso 1 1 calc R U . . .
N1 N 0.7367(7) 0.4433(6) 0.6418(6) 0.0551(15) Uani 1 1 d . U . . .
C9 C 0.6990(8) 0.3677(7) 0.5750(8) 0.0609(18) Uani 1 1 d D U . . .
H9A H 0.6101 0.3888 0.5608 0.073 Uiso 1 1 calc R U . . .
C10 C 0.7822(9) 0.2584(7) 0.5238(8) 0.0612(18) Uani 1 1 d D U . . .
H10A H 0.7444 0.2115 0.4799 0.073 Uiso 1 1 calc R U . . .
C11 C 0.9195(9) 0.2181(8) 0.5368(8) 0.0588(17) Uani 1 1 d . U . . .
C12 C 0.9581(9) 0.3007(7) 0.6037(8) 0.0612(18) Uani 1 1 d D U . . .
H12A H 1.0505 0.2847 0.6139 0.073 Uiso 1 1 calc R U . . .
C13 C 0.8684(8) 0.4061(7) 0.6567(8) 0.0581(17) Uani 1 1 d D U . . .
H13A H 0.9009 0.4527 0.7045 0.070 Uiso 1 1 calc R U . . .
C14 C 1.0201(9) 0.0992(8) 0.4868(8) 0.0611(18) Uani 1 1 d . U . . .
H14A H 1.1267 0.1186 0.4346 0.073 Uiso 1 1 calc R U . . .
C15 C 0.9737(9) -0.0016(8) 0.4216(8) 0.0588(17) Uani 1 1 d . U . . .
H15A H 0.8666 0.0150 0.4292 0.071 Uiso 1 1 calc R U . B 1
C16 C 1.0796(16) -0.034(2) 0.2899(13) 0.054(2) Uani 0.661(3) 1 d D U P C 1
C17 C 1.0229(14) -0.0725(15) 0.2099(11) 0.052(2) Uani 0.661(3) 1 d D U P C 1
H17A H 0.9160 -0.0757 0.2350 0.062 Uiso 0.661(3) 1 calc R U P C 1
C18 C 1.1246(14) -0.1078(13) 0.0888(11) 0.054(2) Uani 0.661(3) 1 d D U P C 1
C19 C 1.2833(17) -0.0961(13) 0.0512(12) 0.058(2) Uani 0.661(3) 1 d D U P C 1
H19A H 1.3494 -0.1086 -0.0315 0.069 Uiso 0.661(3) 1 calc R U P C 1
C20 C 1.3428(15) -0.0674(14) 0.1306(13) 0.056(2) Uani 0.661(3) 1 d D U P C 1
H20A H 1.4501 -0.0694 0.1058 0.067 Uiso 0.661(3) 1 calc R U P C 1
C21 C 1.2416(17) -0.0337(18) 0.2533(13) 0.056(2) Uani 0.661(3) 1 d D U P C 1
H21A H 1.2820 -0.0116 0.3090 0.067 Uiso 0.661(3) 1 calc R U P C 1
C22 C 1.0624(14) -0.1440(11) 0.0085(12) 0.059(2) Uani 0.661(3) 1 d D U P C 1
H22A H 1.1277 -0.1460 -0.0753 0.071 Uiso 0.661(3) 1 calc R U P C 1
C23 C 0.9104(14) -0.1779(11) 0.0411(12) 0.059(2) Uani 0.661(3) 1 d D U P C 1
H23A H 0.8432 -0.1675 0.1238 0.070 Uiso 0.661(3) 1 calc R U P C 1
C24 C 0.8485(15) -0.2242(11) -0.0331(12) 0.0540(19) Uani 0.661(3) 1 d D U P C 1
C25 C 0.9357(15) -0.2433(11) -0.1564(13) 0.0512(19) Uani 0.661(3) 1 d D U P C 1
H25A H 1.0381 -0.2220 -0.1948 0.061 Uiso 0.661(3) 1 calc R U P C 1
C26 C 0.8633(14) -0.2957(11) -0.2203(11) 0.0468(19) Uani 0.661(3) 1 d D U P C 1
H26A H 0.9202 -0.3072 -0.3048 0.056 Uiso 0.661(3) 1 calc R U P C 1
C27 C 0.6982(15) -0.2619(11) 0.0129(12) 0.051(2) Uani 0.661(3) 1 d D U P C 1
H27A H 0.6370 -0.2497 0.0966 0.061 Uiso 0.661(3) 1 calc R U P C 1
C28 C 0.6352(14) -0.3136(12) -0.0528(10) 0.0483(19) Uani 0.661(3) 1 d D U P C 1
H28A H 0.5337 -0.3369 -0.0156 0.058 Uiso 0.661(3) 1 calc R U P C 1
N2 N 0.7184(12) -0.3317(13) -0.1721(9) 0.0444(18) Uani 0.661(3) 1 d D U P C 1
C36 C 1.095(5) -0.024(8) 0.300(4) 0.055(3) Uiso 0.187(3) 1 d D U P C 2
C37 C 1.010(4) -0.065(5) 0.242(3) 0.055(3) Uiso 0.187(3) 1 d D U P C 2
H37B H 0.9031 -0.0673 0.2842 0.065 Uiso 0.187(3) 1 calc R U P C 2
C38 C 1.082(4) -0.103(5) 0.117(3) 0.055(3) Uiso 0.187(3) 1 d D U P C 2
C39 C 1.243(4) -0.119(4) 0.062(4) 0.057(3) Uiso 0.187(3) 1 d D U P C 2
H39B H 1.2921 -0.1707 -0.0050 0.068 Uiso 0.187(3) 1 calc R U P C 2
C40 C 1.328(4) -0.060(5) 0.106(4) 0.056(3) Uiso 0.187(3) 1 d D U P C 2
H40B H 1.4289 -0.0414 0.0553 0.067 Uiso 0.187(3) 1 calc R U P C 2
C41 C 1.257(5) -0.026(6) 0.233(4) 0.055(3) Uiso 0.187(3) 1 d D U P C 2
H41B H 1.3194 -0.0037 0.2718 0.066 Uiso 0.187(3) 1 calc R U P C 2
C42 C 0.982(4) -0.147(4) 0.072(3) 0.058(3) Uiso 0.187(3) 1 d D U P C 2
H42B H 0.8805 -0.1556 0.1279 0.069 Uiso 0.187(3) 1 calc R U P C 2
C43 C 1.021(4) -0.182(4) -0.053(3) 0.057(3) Uiso 0.187(3) 1 d D U P C 2
H43B H 1.1232 -0.1752 -0.1091 0.068 Uiso 0.187(3) 1 calc R U P C 2
C44 C 0.920(4) -0.224(4) -0.097(3) 0.054(3) Uiso 0.187(3) 1 d D U P C 2
C45 C 0.986(4) -0.254(3) -0.220(3) 0.051(3) Uiso 0.187(3) 1 d D U P C 2
H45B H 1.0860 -0.2363 -0.2724 0.061 Uiso 0.187(3) 1 calc R U P C 2
C46 C 0.892(4) -0.314(4) -0.260(3) 0.050(3) Uiso 0.187(3) 1 d D U P C 2
H46B H 0.9385 -0.3499 -0.3373 0.059 Uiso 0.187(3) 1 calc R U P C 2
C47 C 0.763(4) -0.242(4) -0.036(3) 0.053(3) Uiso 0.187(3) 1 d D U P C 2
H47B H 0.7131 -0.2096 0.0433 0.063 Uiso 0.187(3) 1 calc R U P C 2
C48 C 0.678(4) -0.300(4) -0.077(3) 0.050(3) Uiso 0.187(3) 1 d D U P C 2
H48B H 0.5789 -0.3225 -0.0252 0.060 Uiso 0.187(3) 1 calc R U P C 2
N2' N 0.739(4) -0.325(5) -0.196(3) 0.049(3) Uiso 0.187(3) 1 d D U P C 2
C56 C 1.077(5) -0.060(6) 0.304(3) 0.055(3) Uiso 0.152(3) 1 d D U P C 3
C57 C 1.039(4) -0.051(6) 0.206(4) 0.055(3) Uiso 0.152(3) 1 d D U P C 3
H57B H 0.9373 -0.0262 0.2178 0.066 Uiso 0.152(3) 1 calc R U P C 3
C58 C 1.149(4) -0.078(5) 0.085(3) 0.056(3) Uiso 0.152(3) 1 d D U P C 3
C59 C 1.301(4) -0.115(6) 0.065(4) 0.057(3) Uiso 0.152(3) 1 d D U P C 3
H59B H 1.3695 -0.1473 -0.0113 0.068 Uiso 0.152(3) 1 calc R U P C 3
C60 C 1.348(4) -0.105(5) 0.156(4) 0.056(3) Uiso 0.152(3) 1 d D U P C 3
H60B H 1.4533 -0.1163 0.1398 0.067 Uiso 0.152(3) 1 calc R U P C 3
C61 C 1.238(5) -0.076(5) 0.277(4) 0.055(3) Uiso 0.152(3) 1 d D U P C 3
H61B H 1.2717 -0.0679 0.3399 0.066 Uiso 0.152(3) 1 calc R U P C 3
C62 C 1.094(4) -0.061(4) -0.006(3) 0.056(3) Uiso 0.152(3) 1 d D U P C 3
H62A H 1.1614 -0.1026 -0.0831 0.067 Uiso 0.152(3) 1 calc R U P C 3
C63 C 0.926(4) -0.071(4) 0.025(4) 0.059(3) Uiso 0.152(3) 1 d D U P C 3
H63A H 0.8759 -0.0858 0.1138 0.071 Uiso 0.152(3) 1 calc R U P C 3
C64 C 0.880(4) -0.153(4) -0.033(3) 0.055(3) Uiso 0.152(3) 1 d D U P C 3
C65 C 0.972(4) -0.184(4) -0.153(3) 0.054(3) Uiso 0.152(3) 1 d D U P C 3
H65B H 1.0703 -0.1548 -0.1939 0.065 Uiso 0.152(3) 1 calc R U P C 3
C66 C 0.913(5) -0.260(4) -0.210(3) 0.051(3) Uiso 0.152(3) 1 d D U P C 3
H66B H 0.9815 -0.2913 -0.2863 0.061 Uiso 0.152(3) 1 calc R U P C 3
C67 C 0.742(4) -0.211(5) 0.015(3) 0.055(3) Uiso 0.152(3) 1 d D U P C 3
H67B H 0.6866 -0.2087 0.1006 0.066 Uiso 0.152(3) 1 calc R U P C 3
C68 C 0.681(4) -0.268(5) -0.049(3) 0.052(3) Uiso 0.152(3) 1 d D U P C 3
H68B H 0.5788 -0.2904 -0.0118 0.062 Uiso 0.152(3) 1 calc R U P C 3
N2" N 0.767(4) -0.292(4) -0.167(3) 0.051(3) Uiso 0.152(3) 1 d D U P C 3
O4 O 0.6223(10) 0.7126(8) 0.6041(9) 0.0609(19) Uani 0.685(8) 1 d . U P A 1
O5 O 0.4597(10) 0.8387(9) 0.7607(7) 0.064(2) Uani 0.685(8) 1 d . U P A 1
O6 O 0.3840(10) 1.0609(9) 0.7374(8) 0.070(2) Uani 0.685(8) 1 d . U P A 1
H6A H 0.3879 1.0044 0.7824 0.104 Uiso 0.685(8) 1 calc R U P A 1
C5 C 0.5329(13) 0.8127(13) 0.6559(11) 0.056(2) Uani 0.685(8) 1 d . U P A 1
C6 C 0.5171(14) 0.9109(12) 0.5736(13) 0.050(2) Uani 0.685(8) 1 d D U P A 1
C7 C 0.4449(14) 1.0235(13) 0.6169(12) 0.053(3) Uani 0.685(8) 1 d D U P A 1
C8 C 0.5770(13) 0.8838(12) 0.4493(13) 0.048(2) Uani 0.685(8) 1 d . U P A 1
H8A H 0.6265 0.8104 0.4158 0.058 Uiso 0.685(8) 1 calc R U P A 1
O4' O 0.632(2) 0.6672(18) 0.4896(15) 0.059(4) Uani 0.315(8) 1 d . U P A 2
O5' O 0.576(2) 0.757(2) 0.6651(19) 0.058(3) Uani 0.315(8) 1 d . U P A 2
O6' O 0.624(2) 0.8056(18) 0.3274(17) 0.063(4) Uani 0.315(8) 1 d . U P A 2
H6'A H 0.6352 0.7459 0.3660 0.094 Uiso 0.315(8) 1 calc R U P A 2
C5' C 0.580(3) 0.765(2) 0.566(2) 0.055(3) Uani 0.315(8) 1 d . U P A 2
C6' C 0.542(3) 0.885(2) 0.531(3) 0.048(3) Uani 0.315(8) 1 d D U P A 2
C7' C 0.478(3) 0.980(3) 0.612(3) 0.052(4) Uani 0.315(8) 1 d D U P A 2
H7'A H 0.4584 0.9621 0.6939 0.062 Uiso 0.315(8) 1 calc R U P A 2
C8' C 0.561(3) 0.905(3) 0.411(3) 0.047(4) Uani 0.315(8) 1 d . U P A 2

loop_
_atom_site_aniso_label
_atom_site_aniso_U_11
_atom_site_aniso_U_22
_atom_site_aniso_U_33
_atom_site_aniso_U_23
_atom_site_aniso_U_13
_atom_site_aniso_U_12
Zn1 0.0355(10) 0.0464(12) 0.0471(10) -0.0037(8) -0.0187(8) -0.0008(8)
Zn1' 0.059(4) 0.080(5) 0.049(3) 0.023(3) 0.010(3) 0.032(3)
O1 0.044(3) 0.069(3) 0.054(3) 0.004(2) -0.015(2) 0.000(2)
O2 0.048(3) 0.089(4) 0.050(3) 0.005(3) -0.008(3) 0.010(3)
O3 0.042(3) 0.099(4) 0.056(3) -0.002(3) -0.016(3) 0.004(3)
C1 0.041(3) 0.066(4) 0.056(4) 0.003(3) -0.014(3) 0.011(3)
C2 0.036(3) 0.069(4) 0.054(3) 0.006(3) -0.013(3) 0.006(3)
C3 0.039(3) 0.069(4) 0.052(4) 0.004(3) -0.016(3) 0.005(3)
C4 0.040(3) 0.075(5) 0.060(4) 0.010(4) -0.020(3) 0.000(3)
N1 0.038(3) 0.072(4) 0.050(3) -0.001(3) -0.014(2) 0.009(3)
C9 0.039(3) 0.079(4) 0.062(4) -0.012(4) -0.019(3) 0.009(3)
C10 0.044(3) 0.076(4) 0.066(4) -0.008(4) -0.026(3) 0.008(3)
C11 0.040(3) 0.079(4) 0.057(4) -0.001(3) -0.020(3) 0.006(3)
C12 0.039(3) 0.075(4) 0.065(4) -0.004(4) -0.017(3) 0.009(3)
C13 0.042(3) 0.073(4) 0.057(4) -0.004(3) -0.018(3) 0.002(3)
C14 0.040(3) 0.075(4) 0.064(4) -0.018(4) -0.017(3) 0.009(3)
C15 0.045(3) 0.067(4) 0.063(3) -0.008(3) -0.021(3) 0.008(3)
C16 0.051(3) 0.054(3) 0.057(3) 0.000(3) -0.022(3) 0.000(3)
C17 0.054(3) 0.053(4) 0.053(3) 0.002(3) -0.028(3) 0.003(3)
C18 0.056(3) 0.055(3) 0.055(3) 0.002(3) -0.027(3) -0.003(3)
C19 0.058(3) 0.058(4) 0.058(3) 0.005(3) -0.024(3) -0.002(3)
C20 0.054(3) 0.058(4) 0.057(4) 0.000(3) -0.023(3) -0.001(3)
C21 0.054(3) 0.056(4) 0.057(4) -0.001(3) -0.021(3) -0.004(3)
C22 0.057(3) 0.061(3) 0.060(3) 0.000(3) -0.025(3) -0.003(3)
C23 0.057(3) 0.061(3) 0.058(3) 0.001(3) -0.025(3) -0.001(3)
C24 0.049(3) 0.055(3) 0.058(3) 0.005(3) -0.023(3) 0.000(3)
C25 0.051(3) 0.052(3) 0.053(3) 0.000(3) -0.024(3) -0.002(3)
C26 0.049(3) 0.049(3) 0.048(3) 0.000(3) -0.025(3) -0.001(3)
C27 0.049(4) 0.054(4) 0.053(4) 0.001(3) -0.024(3) -0.003(3)
C28 0.046(3) 0.051(4) 0.052(3) -0.001(3) -0.024(3) -0.003(3)
N2 0.044(3) 0.051(3) 0.046(3) -0.001(3) -0.027(3) -0.001(3)
O4 0.047(3) 0.070(4) 0.055(3) 0.008(3) -0.012(3) 0.009(3)
O5 0.053(4) 0.094(6) 0.042(4) 0.006(4) -0.018(3) 0.009(4)
O6 0.059(5) 0.098(6) 0.044(4) -0.009(4) -0.014(4) 0.015(4)
C5 0.042(4) 0.069(5) 0.054(4) 0.004(4) -0.017(3) 0.009(4)
C6 0.034(4) 0.064(5) 0.049(4) 0.004(4) -0.015(3) 0.005(4)
C7 0.040(5) 0.072(6) 0.044(4) 0.005(5) -0.015(4) 0.005(5)
C8 0.032(4) 0.063(5) 0.047(5) 0.000(4) -0.016(4) 0.009(3)
O4' 0.051(8) 0.086(9) 0.047(7) 0.008(7) -0.026(6) 0.004(7)
O5' 0.047(4) 0.067(5) 0.050(4) 0.010(4) -0.014(4) 0.013(4)
O6' 0.053(8) 0.073(9) 0.049(8) -0.008(7) -0.006(7) -0.003(7)
C5' 0.040(4) 0.066(5) 0.052(5) 0.005(4) -0.015(4) 0.007(4)
C6' 0.035(4) 0.064(5) 0.046(5) 0.004(5) -0.020(4) 0.008(4)
C7' 0.038(6) 0.070(7) 0.047(5) 0.005(6) -0.018(5) 0.011(6)
C8' 0.033(5) 0.063(6) 0.044(7) 0.002(6) -0.018(5) 0.006(6)

loop_
_atom_type_symbol
_atom_type_description
_atom_type_scat_dispersion_real
_atom_type_scat_dispersion_imag
_atom_type_scat_source
C C 0.0181 0.0091 'International Tables Vol C Tables 4.2.6.8 and 6.1.1.4'
H H 0.0000 0.0000 'International Tables Vol C Tables 4.2.6.8 and 6.1.1.4'
N N 0.0311 0.0180 'International Tables Vol C Tables 4.2.6.8 and 6.1.1.4'
O O 0.0492 0.0322 'International Tables Vol C Tables 4.2.6.8 and 6.1.1.4'
Zn Zn -1.5491 0.6778 'International Tables Vol C Tables 4.2.6.8 and 6.1.1.4'

loop_
_geom_angle_atom_site_label_1
_geom_angle_atom_site_label_2
_geom_angle_atom_site_label_3
_geom_angle
_geom_angle_site_symmetry_1
_geom_angle_site_symmetry_3
_geom_angle_publ_flag
O4 Zn1 O1 123.9(4) . . ?
O4 Zn1 N2 104.7(5) . 1_566 ?
O1 Zn1 N2 96.7(4) . 1_566 ?
O4 Zn1 N1 105.4(4) . . ?
O1 Zn1 N1 117.4(3) . . ?
N2 Zn1 N1 106.1(4) 1_566 . ?
N2' Zn1' O5' 103(2) 1_566 . ?
N2' Zn1' O1 113.5(12) 1_566 . ?
O5' Zn1' O1 106.8(8) . . ?
N2' Zn1' N1 106.2(18) 1_566 . ?
O5' Zn1' N1 123.7(9) . . ?
O1 Zn1' N1 104.2(5) . . ?
C1 O1 Zn1 106.6(5) . . ?
C1 O1 Zn1' 115.5(6) . . ?
C3 O3 H3A 109.5 . . ?
O2 C1 O1 120.4(8) . . ?
O2 C1 C2 119.2(8) . . ?
O1 C1 C2 120.4(7) . . ?
C4 C2 C3 118.9(8) . . ?
C4 C2 C1 119.9(8) . . ?
C3 C2 C1 121.1(7) . . ?
O3 C3 C2 121.0(7) . . ?
O3 C3 C4 118.4(7) . 2_567 ?
C2 C3 C4 120.5(8) . 2_567 ?
C2 C4 C3 120.5(8) . 2_567 ?
C2 C4 H4A 119.7 . . ?
C3 C4 H4A 119.7 2_567 . ?
C9 N1 C13 113.1(6) . . ?
C9 N1 Zn1 126.0(5) . . ?
C13 N1 Zn1 120.7(5) . . ?
C9 N1 Zn1' 133.0(6) . . ?
C13 N1 Zn1' 113.9(6) . . ?
N1 C9 C10 125.8(7) . . ?
N1 C9 H9A 117.1 . . ?
C10 C9 H9A 117.1 . . ?
C11 C10 C9 122.4(7) . . ?
C11 C10 H10A 118.8 . . ?
C9 C10 H10A 118.8 . . ?
C12 C11 C10 110.3(7) . . ?
C12 C11 C14 122.3(6) . . ?
C10 C11 C14 127.4(7) . . ?
C11 C12 C13 125.1(7) . . ?
C11 C12 H12A 117.4 . . ?
C13 C12 H12A 117.4 . . ?
N1 C13 C12 123.1(7) . . ?
N1 C13 H13A 118.4 . . ?
C12 C13 H13A 118.4 . . ?
C15 C14 C11 119.3(7) 2_756 . ?
C15 C14 C15 85.5(7) 2_756 . ?
C11 C14 C15 124.2(7) . . ?
C15 C14 H14A 108.5 2_756 . ?
C11 C14 H14A 108.5 . . ?
C15 C14 H14A 108.5 . . ?
C36 C15 C14 111(4) . 2_756 ?
C56 C15 C14 100(2) . 2_756 ?
C16 C15 C14 112.2(11) . 2_756 ?
C36 C15 C14 110(2) . . ?
C56 C15 C14 125(2) . . ?
C16 C15 C14 118.5(9) . . ?
C14 C15 C14 94.5(7) 2_756 . ?
C16 C15 H15A 110.2 . . ?
C14 C15 H15A 110.2 2_756 . ?
C14 C15 H15A 110.2 . . ?
C17 C16 C21 119.6(11) . . ?
C17 C16 C15 121.4(10) . . ?
C21 C16 C15 118.8(10) . . ?
C16 C17 C18 120.5(10) . . ?
C16 C17 H17A 119.7 . . ?
C18 C17 H17A 119.7 . . ?
C22 C18 C19 122.2(11) . . ?
C22 C18 C17 119.0(10) . . ?
C19 C18 C17 118.6(10) . . ?
C20 C19 C18 121.6(11) . . ?
C20 C19 H19A 119.2 . . ?
C18 C19 H19A 119.2 . . ?
C19 C20 C21 119.6(11) . . ?
C19 C20 H20A 120.2 . . ?
C21 C20 H20A 120.2 . . ?
C16 C21 C20 119.4(11) . . ?
C16 C21 H21A 120.3 . . ?
C20 C21 H21A 120.3 . . ?
C18 C22 C23 126.3(12) . . ?
C18 C22 H22A 116.8 . . ?
C23 C22 H22A 116.8 . . ?
C24 C23 C22 128.3(12) . . ?
C24 C23 H23A 115.9 . . ?
C22 C23 H23A 115.9 . . ?
C23 C24 C25 121.3(12) . . ?
C23 C24 C27 122.5(12) . . ?
C25 C24 C27 116.1(11) . . ?
C24 C25 C26 116.0(11) . . ?
C24 C25 H25A 122.0 . . ?
C26 C25 H25A 122.0 . . ?
N2 C26 C25 125.9(11) . . ?
N2 C26 H26A 117.0 . . ?
C25 C26 H26A 117.0 . . ?
C28 C27 C24 125.2(12) . . ?
C28 C27 H27A 117.4 . . ?
C24 C27 H27A 117.4 . . ?
C27 C28 N2 119.0(11) . . ?
C27 C28 H28A 120.5 . . ?
N2 C28 H28A 120.5 . . ?
C28 N2 C26 117.7(9) . . ?
C28 N2 Zn1 115.4(7) . 1_544 ?
C26 N2 Zn1 126.7(8) . 1_544 ?
C37 C36 C41 117(2) . . ?
C37 C36 C15 100(2) . . ?
C41 C36 C15 142(3) . . ?
C36 C37 C38 121(2) . . ?
C36 C37 H37B 119.3 . . ?
C38 C37 H37B 119.3 . . ?
C42 C38 C39 125(2) . . ?
C42 C38 C37 115(2) . . ?
C39 C38 C37 118(2) . . ?
C40 C39 C38 120(2) . . ?
C40 C39 H39B 120.2 . . ?
C38 C39 H39B 120.2 . . ?
C39 C40 C41 117(2) . . ?
C39 C40 H40B 121.3 . . ?
C41 C40 H40B 121.3 . . ?
C36 C41 C40 121(2) . . ?
C36 C41 H41B 119.4 . . ?
C40 C41 H41B 119.4 . . ?
C38 C42 C43 126(2) . . ?
C38 C42 H42B 116.9 . . ?
C43 C42 H42B 116.9 . . ?
C44 C43 C42 125(2) . . ?
C44 C43 H43B 117.3 . . ?
C42 C43 H43B 117.3 . . ?
C43 C44 C45 115(2) . . ?
C43 C44 C47 130(2) . . ?
C45 C44 C47 115(2) . . ?
C46 C45 C44 115(2) . . ?
C46 C45 H45B 122.5 . . ?
C44 C45 H45B 122.5 . . ?
N2' C46 C45 126(3) . . ?
N2' C46 H46B 117.2 . . ?
C45 C46 H46B 117.2 . . ?
C48 C47 C44 127(3) . . ?
C48 C47 H47B 116.3 . . ?
C44 C47 H47B 116.3 . . ?
N2' C48 C47 116(2) . . ?
N2' C48 H48B 121.9 . . ?
C47 C48 H48B 121.9 . . ?
C48 N2' C46 118(2) . . ?
C48 N2' Zn1' 117(2) . 1_544 ?
C46 N2' Zn1' 125(2) . 1_544 ?
C57 C56 C61 116(2) . . ?
C57 C56 C15 120(3) . . ?
C61 C56 C15 119(3) . . ?
C56 C57 C58 122(2) . . ?
C56 C57 H57B 119.2 . . ?
C58 C57 H57B 119.2 . . ?
C62 C58 C59 125(2) . . ?
C62 C58 C57 115(2) . . ?
C59 C58 C57 120(2) . . ?
C60 C59 C58 119(2) . . ?
C60 C59 H59B 120.6 . . ?
C58 C59 H59B 120.6 . . ?
C59 C60 C61 120(2) . . ?
C59 C60 H60B 120.0 . . ?
C61 C60 H60B 120.0 . . ?
C56 C61 C60 121(2) . . ?
C56 C61 H61B 119.3 . . ?
C60 C61 H61B 119.3 . . ?
C58 C62 C63 119(2) . . ?
C58 C62 C63 108(4) . 2_755 ?
C63 C62 C63 89(3) . 2_755 ?
C58 C62 H62A 112.5 . . ?
C63 C62 H62A 112.5 . . ?
C63 C62 H62A 112.5 2_755 . ?
C64 C63 C62 120(2) . . ?
C64 C63 C62 123(4) . 2_755 ?
C62 C63 C62 91(3) . 2_755 ?
C64 C63 H63A 107.1 . . ?
C62 C63 H63A 107.1 . . ?
C62 C63 H63A 107.1 2_755 . ?
C63 C64 C65 119(2) . . ?
C63 C64 C67 127(3) . . ?
C65 C64 C67 113(2) . . ?
C64 C65 C66 117(2) . . ?
C64 C65 H65B 121.7 . . ?
C66 C65 H65B 121.7 . . ?
N2" C66 C65 126(3) . . ?
N2" C66 H66B 117.0 . . ?
C65 C66 H66B 117.0 . . ?
C68 C67 C64 126(3) . . ?
C68 C67 H67B 116.8 . . ?
C64 C67 H67B 116.8 . . ?
C67 C68 N2" 119(3) . . ?
C67 C68 H68B 120.6 . . ?
N2" C68 H68B 120.6 . . ?
C68 N2" C66 116(2) . . ?
C5 O4 Zn1 108.1(8) . . ?
C7 O6 H6A 109.5 . . ?
O5 C5 O4 130.9(13) . . ?
O5 C5 C6 110.3(12) . . ?
O4 C5 C6 118.7(11) . . ?
C8 C6 C7 121.1(11) . . ?
C8 C6 C5 115.6(13) . . ?
C7 C6 C5 123.3(13) . . ?
C8 C7 O6 106.3(13) 2_676 . ?
C8 C7 C6 127.6(12) 2_676 . ?
O6 C7 C6 126.1(14) . . ?
C7 C8 C6 111.4(11) 2_676 . ?
C7 C8 H8A 124.3 2_676 . ?
C6 C8 H8A 124.3 . . ?
C5' O5' Zn1' 129(2) . . ?
C8' O6' H6'A 109.5 . . ?
O5' C5' O4' 119(3) . . ?
O5' C5' C6' 115(3) . . ?
O4' C5' C6' 126(2) . . ?
C8' C6' C7' 116(3) . . ?
C8' C6' C5' 118(3) . . ?
C7' C6' C5' 125(3) . . ?
C8' C7' C6' 130(3) 2_676 . ?
C8' C7' H7'A 115.0 2_676 . ?
C6' C7' H7'A 115.0 . . ?
C7' C8' C6' 113(2) 2_676 . ?
C7' C8' O6' 130(3) 2_676 . ?
C6' C8' O6' 116(3) . . ?

loop_
_geom_bond_atom_site_label_1
_geom_bond_atom_site_label_2
_geom_bond_distance
_geom_bond_site_symmetry_2
_geom_bond_publ_flag
Zn1 O4 1.941(9) . ?
Zn1 O1 1.979(7) . ?
Zn1 N2 2.102(10) 1_566 ?
Zn1 N1 2.172(8) . ?
Zn1' N2' 1.75(3) 1_566 ?
Zn1' O5' 1.86(2) . ?
Zn1' O1 2.083(11) . ?
Zn1' N1 2.405(12) . ?
O1 C1 1.267(11) . ?
O2 C1 1.226(10) . ?
O3 C3 1.360(10) . ?
O3 H3A 0.8400 . ?
C1 C2 1.541(11) . ?
C2 C4 1.353(12) . ?
C2 C3 1.411(12) . ?
C3 C4 1.434(11) 2_567 ?
C4 C3 1.434(11) 2_567 ?
C4 H4A 0.9500 . ?
N1 C9 1.362(11) . ?
N1 C13 1.384(10) . ?
C9 C10 1.444(8) . ?
C9 H9A 0.9500 . ?
C10 C11 1.432(10) . ?
C10 H10A 0.9500 . ?
C11 C12 1.423(12) . ?
C11 C14 1.592(12) . ?
C12 C13 1.434(8) . ?
C12 H12A 0.9500 . ?
C13 H13A 0.9500 . ?
C14 C15 1.562(13) 2_756 ?
C14 C15 1.601(12) . ?
C14 H14A 1.0000 . ?
C15 C36 1.47(4) . ?
C15 C56 1.50(4) . ?
C15 C16 1.540(16) . ?
C15 C14 1.562(13) 2_756 ?
C15 H15A 1.0000 . ?
C16 C17 1.381(15) . ?
C16 C21 1.436(14) . ?
C17 C18 1.441(15) . ?
C17 H17A 0.9500 . ?
C18 C22 1.413(16) . ?
C18 C19 1.421(18) . ?
C19 C20 1.356(19) . ?
C19 H19A 0.9500 . ?
C20 C21 1.450(16) . ?
C20 H20A 0.9500 . ?
C21 H21A 0.9500 . ?
C22 C23 1.432(14) . ?
C22 H22A 0.9500 . ?
C23 C24 1.393(17) . ?
C23 H23A 0.9500 . ?
C24 C25 1.396(17) . ?
C24 C27 1.419(18) . ?
C25 C26 1.400(16) . ?
C25 H25A 0.9500 . ?
C26 N2 1.365(14) . ?
C26 H26A 0.9500 . ?
C27 C28 1.346(16) . ?
C27 H27A 0.9500 . ?
C28 N2 1.349(13) . ?
C28 H28A 0.9500 . ?
N2 Zn1 2.102(10) 1_544 ?
C36 C37 1.38(2) . ?
C36 C41 1.44(2) . ?
C37 C38 1.45(2) . ?
C37 H37B 0.9500 . ?
C38 C42 1.40(2) . ?
C38 C39 1.42(2) . ?
C39 C40 1.36(3) . ?
C39 H39B 0.9500 . ?
C40 C41 1.46(2) . ?
C40 H40B 0.9500 . ?
C41 H41B 0.9500 . ?
C42 C43 1.454(19) . ?
C42 H42B 0.9500 . ?
C43 C44 1.39(2) . ?
C43 H43B 0.9500 . ?
C44 C45 1.41(2) . ?
C44 C47 1.41(3) . ?
C45 C46 1.40(2) . ?
C45 H45B 0.9500 . ?
C46 N2' 1.37(2) . ?
C46 H46B 0.9500 . ?
C47 C48 1.35(2) . ?
C47 H47B 0.9500 . ?
C48 N2' 1.34(2) . ?
C48 H48B 0.9500 . ?
N2' Zn1' 1.75(3) 1_544 ?
C56 C57 1.38(2) . ?
C56 C61 1.44(2) . ?
C57 C58 1.44(2) . ?
C57 H57B 0.9500 . ?
C58 C62 1.40(2) . ?
C58 C59 1.41(2) . ?
C59 C60 1.35(2) . ?
C59 H59B 0.9500 . ?
C60 C61 1.45(2) . ?
C60 H60B 0.9500 . ?
C61 H61B 0.9500 . ?
C62 C63 1.518(10) . ?
C62 C63 1.53(7) 2_755 ?
C62 H62A 1.0000 . ?
C63 C64 1.39(2) . ?
C63 C62 1.53(7) 2_755 ?
C63 H63A 1.0000 . ?
C64 C65 1.40(2) . ?
C64 C67 1.42(3) . ?
C65 C66 1.41(2) . ?
C65 H65B 0.9500 . ?
C66 N2" 1.36(2) . ?
C66 H66B 0.9500 . ?
C67 C68 1.35(2) . ?
C67 H67B 0.9500 . ?
C68 N2" 1.35(2) . ?
C68 H68B 0.9500 . ?
O4 C5 1.381(17) . ?
O5 C5 1.206(15) . ?
O6 C7 1.396(15) . ?
O6 H6A 0.8400 . ?
C5 C6 1.518(18) . ?
C6 C8 1.407(17) . ?
C6 C7 1.425(9) . ?
C7 C8 1.363(18) 2_676 ?
C8 C7 1.363(18) 2_676 ?
C8 H8A 0.9500 . ?
O4' C5' 1.40(3) . ?
O5' C5' 1.18(3) . ?
O6' C8' 1.47(4) . ?
O6' H6'A 0.8400 . ?
C5' C6' 1.49(4) . ?
C6' C8' 1.40(3) . ?
C6' C7' 1.406(10) . ?
C7' C8' 1.39(4) 2_676 ?
C7' H7'A 0.9500 . ?
C8' C7' 1.39(4) 2_676 ?

loop_
_geom_hbond_atom_site_label_D
_geom_hbond_atom_site_label_H
_geom_hbond_atom_site_label_A
_geom_hbond_distance_DH
_geom_hbond_distance_HA
_geom_hbond_distance_DA
_geom_hbond_angle_DHA
_geom_hbond_site_symmetry_A
O3 H3A O2 0.84 1.87 2.613(8) 147.2 .
C9 H9A O2 0.95 2.77 3.373(9) 122.2 .
C13 H13A O3 0.95 2.31 3.040(10) 132.8 1_655
C13 H13A N2' 0.95 2.90 3.48(5) 120.9 1_566
C28 H28A O1 0.95 2.38 3.008(13) 123.0 1_544
O6 H6A O5 0.84 1.96 2.632(14) 136.5 .
O6' H6'A O4' 0.84 1.71 2.50(3) 156.5 .

loop_
_geom_torsion_atom_site_label_1
_geom_torsion_atom_site_label_2
_geom_torsion_atom_site_label_3
_geom_torsion_atom_site_label_4
_geom_torsion
_geom_torsion_site_symmetry_1
_geom_torsion_site_symmetry_2
_geom_torsion_site_symmetry_3
_geom_torsion_site_symmetry_4
_geom_torsion_publ_flag
Zn1 O1 C1 O2 2.9(9) . . . . ?
Zn1' O1 C1 O2 8.3(10) . . . . ?
Zn1 O1 C1 C2 -175.3(6) . . . . ?
Zn1' O1 C1 C2 -170.0(6) . . . . ?
O2 C1 C2 C4 -173.8(8) . . . . ?
O1 C1 C2 C4 4.4(12) . . . . ?
O2 C1 C2 C3 9.0(12) . . . . ?
O1 C1 C2 C3 -172.7(7) . . . . ?
C4 C2 C3 O3 179.5(7) . . . . ?
C1 C2 C3 O3 -3.3(12) . . . . ?
C4 C2 C3 C4 1.8(13) . . . 2_567 ?
C1 C2 C3 C4 178.9(7) . . . 2_567 ?
C3 C2 C4 C3 -1.8(13) . . . 2_567 ?
C1 C2 C4 C3 -179.0(7) . . . 2_567 ?
C13 N1 C9 C10 0.6(13) . . . . ?
Zn1 N1 C9 C10 -174.2(7) . . . . ?
Zn1' N1 C9 C10 -177.2(7) . . . . ?
N1 C9 C10 C11 -1.2(15) . . . . ?
C9 C10 C11 C12 -0.8(13) . . . . ?
C9 C10 C11 C14 179.0(9) . . . . ?
C10 C11 C12 C13 3.3(13) . . . . ?
C14 C11 C12 C13 -176.5(8) . . . . ?
C9 N1 C13 C12 2.0(12) . . . . ?
Zn1 N1 C13 C12 177.1(7) . . . . ?
Zn1' N1 C13 C12 -179.7(7) . . . . ?
C11 C12 C13 N1 -4.3(14) . . . . ?
C12 C11 C14 C15 68.5(11) . . . 2_756 ?
C10 C11 C14 C15 -111.3(10) . . . 2_756 ?
C12 C11 C14 C15 174.3(8) . . . . ?
C10 C11 C14 C15 -5.5(14) . . . . ?
C15 C14 C15 C36 -114(4) 2_756 . . . ?
C11 C14 C15 C36 123(4) . . . . ?
C15 C14 C15 C56 -106(3) 2_756 . . . ?
C11 C14 C15 C56 132(3) . . . . ?
C15 C14 C15 C16 -118.3(12) 2_756 . . . ?
C11 C14 C15 C16 119.0(12) . . . . ?
C15 C14 C15 C14 0.001(0) 2_756 . . 2_756 ?
C11 C14 C15 C14 -122.7(10) . . . 2_756 ?
C14 C15 C16 C17 103(2) 2_756 . . . ?
C14 C15 C16 C17 -148.4(18) . . . . ?
C14 C15 C16 C21 -71(2) 2_756 . . . ?
C14 C15 C16 C21 37(2) . . . . ?
C21 C16 C17 C18 -2(3) . . . . ?
C15 C16 C17 C18 -177.0(15) . . . . ?
C16 C17 C18 C22 -178.5(18) . . . . ?
C16 C17 C18 C19 -3(3) . . . . ?
C22 C18 C19 C20 -176.4(14) . . . . ?
C17 C18 C19 C20 9(2) . . . . ?
C18 C19 C20 C21 -8(2) . . . . ?
C17 C16 C21 C20 4(3) . . . . ?
C15 C16 C21 C20 178.2(16) . . . . ?
C19 C20 C21 C16 2(3) . . . . ?
C19 C18 C22 C23 168.4(13) . . . . ?
C17 C18 C22 C23 -17(2) . . . . ?
C18 C22 C23 C24 -173.5(13) . . . . ?
C22 C23 C24 C25 0(2) . . . . ?
C22 C23 C24 C27 175.5(12) . . . . ?
C23 C24 C25 C26 176.9(12) . . . . ?
C27 C24 C25 C26 1.0(16) . . . . ?
C24 C25 C26 N2 -1.7(19) . . . . ?
C23 C24 C27 C28 -175.9(12) . . . . ?
C25 C24 C27 C28 0.0(18) . . . . ?
C24 C27 C28 N2 0(2) . . . . ?
C27 C28 N2 C26 0(2) . . . . ?
C27 C28 N2 Zn1 -175.1(10) . . . 1_544 ?
C25 C26 N2 C28 1(2) . . . . ?
C25 C26 N2 Zn1 175.6(10) . . . 1_544 ?
C14 C15 C36 C37 104(5) 2_756 . . . ?
C14 C15 C36 C37 -153(5) . . . . ?
C14 C15 C36 C41 -70(12) 2_756 . . . ?
C14 C15 C36 C41 33(13) . . . . ?
C41 C36 C37 C38 -2(12) . . . . ?
C15 C36 C37 C38 -178(5) . . . . ?
C36 C37 C38 C42 177(7) . . . . ?
C36 C37 C38 C39 11(9) . . . . ?
C42 C38 C39 C40 172(5) . . . . ?
C37 C38 C39 C40 -24(8) . . . . ?
C38 C39 C40 C41 27(8) . . . . ?
C37 C36 C41 C40 5(12) . . . . ?
C15 C36 C41 C40 178(9) . . . . ?
C39 C40 C41 C36 -17(9) . . . . ?
C39 C38 C42 C43 -22(8) . . . . ?
C37 C38 C42 C43 174(5) . . . . ?
C38 C42 C43 C44 -179(5) . . . . ?
C42 C43 C44 C45 -178(4) . . . . ?
C42 C43 C44 C47 0(8) . . . . ?
C43 C44 C45 C46 170(4) . . . . ?
C47 C44 C45 C46 -9(6) . . . . ?
C44 C45 C46 N2' 12(7) . . . . ?
C43 C44 C47 C48 -168(5) . . . . ?
C45 C44 C47 C48 10(7) . . . . ?
C44 C47 C48 N2' -13(8) . . . . ?
C47 C48 N2' C46 14(8) . . . . ?
C47 C48 N2' Zn1' -168(4) . . . 1_544 ?
C45 C46 N2' C48 -15(8) . . . . ?
C45 C46 N2' Zn1' 167(4) . . . 1_544 ?
C14 C15 C56 C57 138(6) 2_756 . . . ?
C14 C15 C56 C57 -119(5) . . . . ?
C14 C15 C56 C61 -69(5) 2_756 . . . ?
C14 C15 C56 C61 33(6) . . . . ?
C61 C56 C57 C58 11(10) . . . . ?
C15 C56 C57 C58 164(5) . . . . ?
C56 C57 C58 C62 -178(6) . . . . ?
C56 C57 C58 C59 0(10) . . . . ?
C62 C58 C59 C60 166(6) . . . . ?
C57 C58 C59 C60 -12(10) . . . . ?
C58 C59 C60 C61 11(10) . . . . ?
C57 C56 C61 C60 -12(10) . . . . ?
C15 C56 C61 C60 -165(5) . . . . ?
C59 C60 C61 C56 1(10) . . . . ?
C59 C58 C62 C63 155(6) . . . . ?
C57 C58 C62 C63 -27(7) . . . . ?
C59 C58 C62 C63 -105(7) . . . 2_755 ?
C57 C58 C62 C63 73(6) . . . 2_755 ?
C58 C62 C63 C64 -120(6) . . . . ?
C63 C62 C63 C64 129(5) 2_755 . . . ?
C58 C62 C63 C62 111(5) . . . 2_755 ?
C63 C62 C63 C62 0.000(1) 2_755 . . 2_755 ?
C62 C63 C64 C65 -33(7) . . . . ?
C62 C63 C64 C65 80(6) 2_755 . . . ?
C62 C63 C64 C67 150(5) . . . . ?
C62 C63 C64 C67 -97(7) 2_755 . . . ?
C63 C64 C65 C66 -174(5) . . . . ?
C67 C64 C65 C66 3(7) . . . . ?
C64 C65 C66 N2" 10(8) . . . . ?
C63 C64 C67 C68 162(6) . . . . ?
C65 C64 C67 C68 -15(8) . . . . ?
C64 C67 C68 N2" 12(9) . . . . ?
C67 C68 N2" C66 2(7) . . . . ?
C65 C66 N2" C68 -14(8) . . . . ?
Zn1 O4 C5 O5 5.2(16) . . . . ?
Zn1 O4 C5 C6 -174.5(9) . . . . ?
O5 C5 C6 C8 -170.2(11) . . . . ?
O4 C5 C6 C8 9.5(16) . . . . ?
O5 C5 C6 C7 8.9(17) . . . . ?
O4 C5 C6 C7 -171.3(11) . . . . ?
C8 C6 C7 C8 0(2) . . . 2_676 ?
C5 C6 C7 C8 -178.8(12) . . . 2_676 ?
C8 C6 C7 O6 -178.7(12) . . . . ?
C5 C6 C7 O6 2(2) . . . . ?
C7 C6 C8 C7 -0.3(18) . . . 2_676 ?
C5 C6 C8 C7 178.9(11) . . . 2_676 ?
N2' Zn1' O5' C5' 132(3) 1_566 . . . ?
O1 Zn1' O5' C5' -108(2) . . . . ?
N1 Zn1' O5' C5' 13(3) . . . . ?
Zn1' O5' C5' O4' -5(4) . . . . ?
Zn1' O5' C5' C6' -179.5(17) . . . . ?
O5' C5' C6' C8' 173(2) . . . . ?
O4' C5' C6' C8' -1(4) . . . . ?
O5' C5' C6' C7' -12(4) . . . . ?
O4' C5' C6' C7' 174(2) . . . . ?
C8' C6' C7' C8' -5(5) . . . 2_676 ?
C5' C6' C7' C8' 179(3) . . . 2_676 ?
C7' C6' C8' C7' 4(4) . . . 2_676 ?
C5' C6' C8' C7' -180(2) . . . 2_676 ?
C7' C6' C8' O6' -178(2) . . . . ?
C5' C6' C8' O6' -3(4) . . . . ?
